data_7224501
loop_
_publ_author_name
'Xiao, Yu'
'Wang, Shuai-Hua'
'Zhao, Ya-Ping'
'Zheng, Fa-Kun'
'Guo, Guo-Cong'

_publ_section_title
;
 Fluorescence and photochromic properties of a series of new Zn(ii)/Cd(ii)
 coordination compounds with a flexible semi-rigid tetrazole--viologen
 derivative
;
_journal_issue 14
_journal_name_full CrystEngComm
_journal_page_first 2524
_journal_paper_doi 10.1039/C6CE00317F
_journal_volume 18
_journal_year 2016
_chemical_formula_moiety '[Zn2Cl3(OH)(tzmb)]n'
_chemical_formula_sum 'C12 H11 Cl3 N6 O Zn2'
_chemical_formula_weight 492.36
_chemical_melting_point ?
_chemical_name_common '[Zn2Cl3(OH)(tzmb)]n'
_space_group_crystal_system monoclinic
_space_group_IT_number 14
_space_group_name_Hall '-P 2ybc'
_space_group_name_H-M_alt 'P 1 21/c 1'
_symmetry_space_group_name_Hall '-P 2ybc'
_symmetry_space_group_name_H-M 'P 1 21/c 1'
_atom_sites_solution_hydrogens geom
_atom_sites_solution_primary direct
_atom_sites_solution_secondary difmap
_audit_block_doi 10.5517/cc13kk07
_audit_creation_method SHELXL-2014/6
_audit_update_record
;
2016-02-22 deposited with the CCDC.
2016-03-04 downloaded from the CCDC.
;
_cell_angle_alpha 90
_cell_angle_beta 102.776(8)
_cell_angle_gamma 90
_cell_formula_units_Z 4
_cell_length_a 8.026(2)
_cell_length_b 16.449(4)
_cell_length_c 12.895(3)
_cell_measurement_reflns_used 7064
_cell_measurement_temperature 293(2)
_cell_measurement_theta_max 32.5557
_cell_measurement_theta_min 2.0381
_cell_volume 1660.2(7)
_computing_cell_refinement 'CrystalClear (Rigaku Inc., 2008)'
_computing_data_collection 'CrystalClear (Rigaku Inc., 2008)'
_computing_data_reduction 'CrystalClear (Rigaku Inc., 2008)'
_computing_publication_material 'SHELXL-2014/6 (Sheldrick, 2014)'
_computing_structure_refinement 'SHELXL-2014/6 (Sheldrick, 2014)'
_computing_structure_solution 'SHELXL-2014/6 (Sheldrick, 2014)'
_diffrn_ambient_temperature 293(2)
_diffrn_detector_area_resol_mean 28.5714
_diffrn_measured_fraction_theta_full 0.995
_diffrn_measured_fraction_theta_max 0.995
_diffrn_measurement_device_type 'Rigaku Mercury CCD'
_diffrn_measurement_method CCD_Profile_fitting
_diffrn_radiation_type MoK\a
_diffrn_radiation_wavelength 0.71073
_diffrn_reflns_av_R_equivalents 0.0589
_diffrn_reflns_av_unetI/netI 0.0584
_diffrn_reflns_Laue_measured_fraction_full 0.995
_diffrn_reflns_Laue_measured_fraction_max 0.995
_diffrn_reflns_limit_h_max 9
_diffrn_reflns_limit_h_min -9
_diffrn_reflns_limit_k_max 19
_diffrn_reflns_limit_k_min -19
_diffrn_reflns_limit_l_max 15
_diffrn_reflns_limit_l_min -15
_diffrn_reflns_number 10428
_diffrn_reflns_point_group_measured_fraction_full 0.995
_diffrn_reflns_point_group_measured_fraction_max 0.995
_diffrn_reflns_theta_full 25.242
_diffrn_reflns_theta_max 25.497
_diffrn_reflns_theta_min 2.602
_diffrn_source 'fine-focus sealed tube'
_exptl_absorpt_coefficient_mu 3.385
_exptl_absorpt_correction_T_max 0.713
_exptl_absorpt_correction_T_min 0.646
_exptl_absorpt_correction_type multi-scan
_exptl_absorpt_process_details 'Sphere (Rigaku CrystalClear)'
_exptl_crystal_colour Red
_exptl_crystal_density_diffrn 1.970
_exptl_crystal_density_meas ?
_exptl_crystal_density_method 'not measured'
_exptl_crystal_description Prism
_exptl_crystal_F_000 976
_exptl_crystal_size_max 0.230
_exptl_crystal_size_mid 0.110
_exptl_crystal_size_min 0.100
_refine_diff_density_max 1.143
_refine_diff_density_min -0.548
_refine_diff_density_rms 0.136
_refine_ls_extinction_method none
_refine_ls_goodness_of_fit_ref 1.003
_refine_ls_hydrogen_treatment constr
_refine_ls_matrix_type full
_refine_ls_number_parameters 217
_refine_ls_number_reflns 3077
_refine_ls_number_restraints 0
_refine_ls_restrained_S_all 1.003
_refine_ls_R_factor_all 0.0627
_refine_ls_R_factor_gt 0.0476
_refine_ls_shift/su_max 0.001
_refine_ls_shift/su_mean 0.000
_refine_ls_structure_factor_coef Fsqd
_refine_ls_weighting_details 'w=1/[\s^2^(Fo^2^)+(0.0704P)^2^] where P=(Fo^2^+2Fc^2^)/3'
_refine_ls_weighting_scheme calc
_refine_ls_wR_factor_gt 0.1176
_refine_ls_wR_factor_ref 0.1250
_reflns_Friedel_coverage 0.000
_reflns_number_gt 2356
_reflns_number_total 3077
_reflns_threshold_expression 'I > 2\s(I)'
_cod_data_source_file c6ce00317f2.cif
_cod_data_source_block 3
_cod_depositor_comments
;
The following automatic conversions were performed:

'_chemical_melting_point' value 'not measured' was changed to '?' -
the value is undefined or not given.

'_exptl_absorpt_correction_type' value 'Multi-scan' changed to
'multi-scan' according to
/usr/data/users/saulius/crontab/automatic-downloads/rss-feeds/RSC/lib/dictionaries/cif_core.dic
dictionary named 'cif_core.dic' version 2.4.2 from 2011-04-26.

'_exptl_crystal_density_meas' value 'not measured' was changed to '?'
- the value is perceived as not measured.

Automatic conversion script
Id: cif_fix_values 4268 2015-11-12 08:31:59Z antanas 

 Adding full bibliography for 7224500--7224503.cif.
;
_cod_database_code 7224501
_shelx_space_group_comment
;
The symmetry employed for this shelxl refinement is uniquely defined
by the following loop, which should always be used as a source of
symmetry information in preference to the above space-group names.
They are only intended as comments.
;
_shelxl_version_number 2014/6

loop_
_space_group_symop_operation_xyz
'x, y, z'
'-x, y+1/2, -z+1/2'
'-x, -y, -z'
'x, -y-1/2, z-1/2'

loop_
_atom_site_label
_atom_site_type_symbol
_atom_site_fract_x
_atom_site_fract_y
_atom_site_fract_z
_atom_site_U_iso_or_equiv
_atom_site_adp_type
_atom_site_occupancy
_atom_site_site_symmetry_order
_atom_site_calc_flag
_atom_site_refinement_flags_posn
_atom_site_refinement_flags_adp
Zn1 Zn 0.39259(7) 0.66969(4) 0.56477(5) 0.0301(2) Uani 1 1 d . .
Zn2 Zn 0.03030(8) 0.59552(4) 0.38813(5) 0.0318(2) Uani 1 1 d . .
Cl1 Cl 0.5348(2) 0.66501(10) 0.73407(11) 0.0480(4) Uani 1 1 d . .
Cl2 Cl 0.02732(19) 0.47703(8) 0.30390(11) 0.0437(4) Uani 1 1 d . .
Cl3 Cl 0.06767(17) 0.70862(8) 0.29763(10) 0.0385(3) Uani 1 1 d . .
O1 O 0.1843(4) 0.6091(2) 0.5265(3) 0.0335(8) Uani 1 1 d . .
H1A H 0.1520 0.5821 0.5824 0.040 Uiso 1 1 calc R U
N1 N 0.5580(5) 0.6424(3) 0.4716(3) 0.0303(10) Uani 1 1 d . .
N2 N 0.5103(6) 0.5945(3) 0.3839(3) 0.0380(11) Uani 1 1 d . .
N3 N 0.6463(6) 0.5757(3) 0.3504(4) 0.0411(11) Uani 1 1 d . .
N4 N 0.7852(5) 0.6104(2) 0.4132(3) 0.0296(10) Uani 1 1 d . .
N5 N 0.8082(5) 0.7890(2) 0.5519(3) 0.0283(9) Uani 1 1 d . .
N6 N 0.6565(5) 1.2078(2) 0.4594(3) 0.0286(9) Uani 1 1 d . .
C1 C 0.7267(6) 0.6517(3) 0.4865(4) 0.0267(11) Uani 1 1 d . .
C2 C 0.8363(7) 0.7010(3) 0.5722(4) 0.0317(11) Uani 1 1 d . .
H2A H 0.8104 0.6873 0.6400 0.038 Uiso 1 1 calc R U
H2B H 0.9555 0.6882 0.5760 0.038 Uiso 1 1 calc R U
C3 C 0.7409(6) 0.8349(3) 0.6190(4) 0.0284(11) Uani 1 1 d . .
H3A H 0.7108 0.8107 0.6774 0.034 Uiso 1 1 calc R U
C4 C 0.8535(7) 0.8242(3) 0.4676(4) 0.0325(12) Uani 1 1 d . .
H4A H 0.9012 0.7926 0.4218 0.039 Uiso 1 1 calc R U
C5 C 0.8303(7) 0.9054(3) 0.4485(4) 0.0345(12) Uani 1 1 d . .
H5A H 0.8628 0.9286 0.3902 0.041 Uiso 1 1 calc R U
C6 C 0.7168(6) 0.9157(3) 0.6024(4) 0.0296(11) Uani 1 1 d . .
H6A H 0.6713 0.9462 0.6502 0.036 Uiso 1 1 calc R U
C7 C 0.7583(6) 0.9540(3) 0.5157(4) 0.0269(11) Uani 1 1 d . .
C8 C 0.7270(6) 1.0419(3) 0.4961(4) 0.0273(11) Uani 1 1 d . .
C9 C 0.6924(7) 1.0924(3) 0.5750(4) 0.0313(11) Uani 1 1 d . .
H9A H 0.6915 1.0714 0.6418 0.038 Uiso 1 1 calc R U
C10 C 0.7208(7) 1.0775(3) 0.3963(4) 0.0367(13) Uani 1 1 d . .
H10A H 0.7399 1.0460 0.3401 0.044 Uiso 1 1 calc R U
C11 C 0.6868(7) 1.1586(3) 0.3821(4) 0.0353(13) Uani 1 1 d . .
H11A H 0.6844 1.1811 0.3156 0.042 Uiso 1 1 calc R U
C12 C 0.6595(7) 1.1733(3) 0.5544(4) 0.0311(12) Uani 1 1 d . .
H12A H 0.6382 1.2060 0.6088 0.037 Uiso 1 1 calc R U

loop_
_atom_site_aniso_label
_atom_site_aniso_U_11
_atom_site_aniso_U_22
_atom_site_aniso_U_33
_atom_site_aniso_U_23
_atom_site_aniso_U_13
_atom_site_aniso_U_12
Zn1 0.0219(3) 0.0396(4) 0.0297(3) 0.0005(2) 0.0076(3) 0.0005(2)
Zn2 0.0265(4) 0.0378(4) 0.0314(3) -0.0019(2) 0.0075(3) 0.0001(3)
Cl1 0.0406(9) 0.0737(11) 0.0292(7) 0.0065(6) 0.0068(6) 0.0049(7)
Cl2 0.0503(9) 0.0394(8) 0.0435(8) -0.0052(6) 0.0146(7) 0.0029(6)
Cl3 0.0347(8) 0.0457(8) 0.0351(7) 0.0037(5) 0.0076(6) -0.0033(6)
O1 0.0238(19) 0.046(2) 0.0293(19) 0.0058(15) 0.0031(16) -0.0071(15)
N1 0.022(2) 0.044(3) 0.024(2) -0.0060(17) 0.0030(18) 0.0006(18)
N2 0.029(3) 0.051(3) 0.034(3) -0.0121(19) 0.007(2) -0.006(2)
N3 0.035(3) 0.054(3) 0.037(3) -0.015(2) 0.013(2) -0.007(2)
N4 0.021(2) 0.038(3) 0.031(2) -0.0064(17) 0.0092(19) -0.0040(18)
N5 0.025(2) 0.030(2) 0.029(2) -0.0059(16) 0.0037(19) 0.0009(18)
N6 0.024(2) 0.034(2) 0.029(2) -0.0015(17) 0.0081(18) -0.0024(18)
C1 0.025(3) 0.028(3) 0.027(3) 0.0042(19) 0.004(2) 0.003(2)
C2 0.028(3) 0.040(3) 0.027(3) -0.001(2) 0.003(2) 0.002(2)
C3 0.023(3) 0.038(3) 0.025(3) -0.0018(19) 0.006(2) -0.002(2)
C4 0.031(3) 0.038(3) 0.031(3) -0.007(2) 0.013(2) 0.002(2)
C5 0.032(3) 0.037(3) 0.037(3) -0.004(2) 0.013(3) -0.004(2)
C6 0.026(3) 0.036(3) 0.027(3) -0.005(2) 0.008(2) 0.001(2)
C7 0.016(2) 0.036(3) 0.026(3) -0.0038(19) -0.001(2) -0.005(2)
C8 0.016(2) 0.037(3) 0.027(3) -0.003(2) 0.002(2) -0.002(2)
C9 0.034(3) 0.037(3) 0.022(2) 0.001(2) 0.005(2) -0.001(2)
C10 0.038(3) 0.041(3) 0.036(3) -0.005(2) 0.019(3) 0.003(2)
C11 0.038(3) 0.044(3) 0.029(3) 0.007(2) 0.017(2) 0.007(2)
C12 0.031(3) 0.037(3) 0.026(3) -0.006(2) 0.008(2) -0.006(2)

loop_
_atom_type_symbol
_atom_type_description
_atom_type_scat_dispersion_real
_atom_type_scat_dispersion_imag
_atom_type_scat_source
C C 0.0033 0.0016 'International Tables Vol C Tables 4.2.6.8 and 6.1.1.4'
H H 0.0000 0.0000 'International Tables Vol C Tables 4.2.6.8 and 6.1.1.4'
N N 0.0061 0.0033 'International Tables Vol C Tables 4.2.6.8 and 6.1.1.4'
O O 0.0106 0.0060 'International Tables Vol C Tables 4.2.6.8 and 6.1.1.4'
Cl Cl 0.1484 0.1585 'International Tables Vol C Tables 4.2.6.8 and 6.1.1.4'
Zn Zn 0.2839 1.4301 'International Tables Vol C Tables 4.2.6.8 and 6.1.1.4'

loop_
_geom_angle_atom_site_label_1
_geom_angle_atom_site_label_2
_geom_angle_atom_site_label_3
_geom_angle
_geom_angle_site_symmetry_1
_geom_angle_site_symmetry_3
O1 Zn1 N1 112.38(16) . .
O1 Zn1 N6 110.05(16) . 3_676
N1 Zn1 N6 104.79(17) . 3_676
O1 Zn1 Cl1 117.55(11) . .
N1 Zn1 Cl1 108.18(12) . .
N6 Zn1 Cl1 102.76(12) 3_676 .
O1 Zn2 N4 105.96(15) . 1_455
O1 Zn2 Cl2 118.90(12) . .
N4 Zn2 Cl2 105.69(12) 1_455 .
O1 Zn2 Cl3 104.49(11) . .
N4 Zn2 Cl3 102.86(12) 1_455 .
Cl2 Zn2 Cl3 117.28(6) . .
Zn1 O1 Zn2 129.56(18) . .
C1 N1 N2 106.0(4) . .
C1 N1 Zn1 131.8(3) . .
N2 N1 Zn1 121.3(3) . .
N3 N2 N1 108.2(4) . .
N2 N3 N4 110.0(4) . .
C1 N4 N3 105.5(4) . .
C1 N4 Zn2 131.8(3) . 1_655
N3 N4 Zn2 122.7(3) . 1_655
C3 N5 C4 119.6(4) . .
C3 N5 C2 120.1(4) . .
C4 N5 C2 120.3(4) . .
C12 N6 C11 116.8(4) . .
C12 N6 Zn1 120.9(3) . 3_676
C11 N6 Zn1 122.3(3) . 3_676
N4 C1 N1 110.2(4) . .
N4 C1 C2 124.1(4) . .
N1 C1 C2 125.7(4) . .
N5 C2 C1 111.1(4) . .
N5 C3 C6 120.8(5) . .
N5 C4 C5 121.0(5) . .
C4 C5 C7 120.5(5) . .
C3 C6 C7 121.4(5) . .
C6 C7 C5 116.6(5) . .
C6 C7 C8 121.3(4) . .
C5 C7 C8 122.1(5) . .
C9 C8 C10 116.7(5) . .
C9 C8 C7 120.9(4) . .
C10 C8 C7 122.3(4) . .
C12 C9 C8 120.0(5) . .
C11 C10 C8 119.7(5) . .
N6 C11 C10 123.4(5) . .
N6 C12 C9 123.3(5) . .

loop_
_geom_bond_atom_site_label_1
_geom_bond_atom_site_label_2
_geom_bond_distance
_geom_bond_site_symmetry_2
Zn1 O1 1.915(3) .
Zn1 N1 2.028(4) .
Zn1 N6 2.065(4) 3_676
Zn1 Cl1 2.2298(16) .
Zn2 O1 1.946(3) .
Zn2 N4 2.077(4) 1_455
Zn2 Cl2 2.2289(15) .
Zn2 Cl3 2.2512(15) .
N1 C1 1.333(6) .
N1 N2 1.362(6) .
N2 N3 1.297(6) .
N3 N4 1.351(6) .
N4 C1 1.331(6) .
N4 Zn2 2.077(4) 1_655
N5 C3 1.348(6) .
N5 C4 1.351(6) .
N5 C2 1.479(6) .
N6 C12 1.345(6) .
N6 C11 1.346(6) .
N6 Zn1 2.065(4) 3_676
C1 C2 1.492(7) .
C3 C6 1.354(7) .
C4 C5 1.363(7) .
C5 C7 1.395(7) .
C6 C7 1.387(7) .
C7 C8 1.480(7) .
C8 C9 1.388(7) .
C8 C10 1.405(7) .
C9 C12 1.371(7) .
C10 C11 1.366(7) .
